data_7714003
loop_
_publ_author_name
'Chen, Ying-Jun'
'Dou, Chang-Xun'
'Yin, Pei-Pei'
'Chen, Jun-Ting'
'Yang, Xiao-Gang'
'Li, Bo'
'Ma, Lufang'
'Wang, Liya'

_publ_section_title
;
 U-type \p-conjugated phosphorescent ligand sensitized lanthanide
 metal--organic frameworks for efficient white-light-emitting diode
;
_journal_name_full 'Dalton Transactions'
_journal_paper_doi 10.1039/D3DT01869E
_journal_year 2023
_chemical_formula_moiety 'C21 H13 N O10, 1[C2H3N]'
_chemical_formula_sum 'C23 H16 N2 O10'
_chemical_formula_weight 480.391
_space_group_crystal_system orthorhombic
_space_group_IT_number 60
_space_group_name_Hall '-P 2n 2ab'
_space_group_name_H-M_alt 'P b c n'
_symmetry_Int_Tables_number 60
_audit_creation_date 2023-09-16
_audit_creation_method
;
Olex2 1.5-alpha
(compiled 2023.08.24 svn.re1ec1418 for OlexSys, GUI svn.r6817)
;
_audit_update_record
;
2023-09-18 deposited with the CCDC.	2023-09-20 downloaded from the CCDC.
;
_cell_angle_alpha 90
_cell_angle_beta 90
_cell_angle_gamma 90
_cell_formula_units_Z 8
_cell_length_a 13.1733(10)
_cell_length_b 21.389(2)
_cell_length_c 16.5014(10)
_cell_measurement_reflns_used 2610
_cell_measurement_temperature 293
_cell_measurement_theta_max 26.3390
_cell_measurement_theta_min 3.8190
_cell_volume 4649.5(6)
_computing_cell_refinement 'CrysAlisPro 1.171.42.92a (Rigaku OD, 2023)'
_computing_data_collection 'CrysAlisPro 1.171.42.92a (Rigaku OD, 2023)'
_computing_data_reduction 'CrysAlisPro 1.171.42.92a (Rigaku OD, 2023)'
_computing_molecular_graphics 'Olex2 1.5-alpha (Dolomanov et al., 2009)'
_computing_publication_material 'Olex2 1.5-alpha (Dolomanov et al., 2009)'
_computing_structure_refinement 'olex2.refine 1.5-alpha (Bourhis et al., 2015)'
_computing_structure_solution 'SHELXT 2018/2 (Sheldrick, 2018)'
_diffrn_ambient_temperature 293.00
_diffrn_detector_area_resol_mean 8.0584
_diffrn_detector_type EosS2
_diffrn_measured_fraction_theta_full 0.9966
_diffrn_measured_fraction_theta_max 0.9966
_diffrn_measurement_details
;
List of Runs (angles in degrees, time in seconds):

  # Type    Start    End  Width  t~exp~   \w     \q     \k     \f   Frames
#--------------------------------------------------------------------------
  1  \w    -10.00  39.00   1.00   40.00    --   16.78  77.00-180.00   49
  2  \w    -52.00  36.00   1.00   40.00    --   16.78 -19.00 -60.00   88
  3  \w     -2.00  30.00   1.00   40.00    --   16.78  38.00 -60.00   32
;
_diffrn_measurement_device 'four-circle diffractometer'
_diffrn_measurement_device_type 'SuperNova, Single source at offset/far, EosS2'
_diffrn_measurement_method '\w scans'
_diffrn_radiation_type 'Mo K\a'
_diffrn_radiation_wavelength 0.71073
_diffrn_reflns_av_R_equivalents 0.0512
_diffrn_reflns_av_unetI/netI 0.0587
_diffrn_reflns_Laue_measured_fraction_full 0.9966
_diffrn_reflns_Laue_measured_fraction_max 0.9966
_diffrn_reflns_limit_h_max 12
_diffrn_reflns_limit_h_min -18
_diffrn_reflns_limit_k_max 29
_diffrn_reflns_limit_k_min -16
_diffrn_reflns_limit_l_max 13
_diffrn_reflns_limit_l_min -21
_diffrn_reflns_number 16118
_diffrn_reflns_point_group_measured_fraction_full 0.9966
_diffrn_reflns_point_group_measured_fraction_max 0.9966
_diffrn_reflns_theta_full 24.9998
_diffrn_reflns_theta_max 25.00
_diffrn_reflns_theta_min 3.46
_exptl_absorpt_coefficient_mu 0.110
_exptl_absorpt_correction_T_max 1.00000
_exptl_absorpt_correction_T_min 0.87744
_exptl_absorpt_correction_type multi-scan
_exptl_absorpt_process_details
;
CrysAlisPro 1.171.42.92a (Rigaku Oxford Diffraction, 2023)
Empirical absorption correction using spherical harmonics,
implemented in SCALE3 ABSPACK scaling algorithm.
;
_exptl_crystal_colour 'clear light white'
_exptl_crystal_colour_lustre clear
_exptl_crystal_colour_modifier light
_exptl_crystal_colour_primary white
_exptl_crystal_density_diffrn 1.373
_exptl_crystal_description block
_exptl_crystal_F_000 1985.666
_exptl_crystal_size_max 0.1
_exptl_crystal_size_mid 0.1
_exptl_crystal_size_min 0.1
_refine_diff_density_max 0.4273
_refine_diff_density_min -0.5256
_refine_diff_density_rms 0.0930
_refine_ls_d_res_high 0.8409
_refine_ls_d_res_low 5.8815
_refine_ls_goodness_of_fit_ref 1.0551
_refine_ls_hydrogen_treatment mixed
_refine_ls_matrix_type full
_refine_ls_number_constraints 20
_refine_ls_number_parameters 302
_refine_ls_number_reflns 4084
_refine_ls_number_restraints 1
_refine_ls_restrained_S_all 1.0549
_refine_ls_R_factor_all 0.1238
_refine_ls_R_factor_gt 0.0818
_refine_ls_shift/su_max 0.0008
_refine_ls_shift/su_mean 0.0001
_refine_ls_structure_factor_coef Fsqd
_refine_ls_weighting_details 'w=1/[\s^2^(Fo^2^)+(0.0969P)^2^+5.1458P] where P=(Fo^2^+2Fc^2^)/3'
_refine_ls_weighting_scheme calc
_refine_ls_wR_factor_gt 0.2146
_refine_ls_wR_factor_ref 0.2473
_reflns_Friedel_coverage 0.0
_reflns_limit_h_max 15
_reflns_limit_h_min 0
_reflns_limit_k_max 25
_reflns_limit_k_min 0
_reflns_limit_l_max 19
_reflns_limit_l_min 0
_reflns_number_gt 2402
_reflns_number_total 4084
_reflns_threshold_expression I>=2u(I)
_cod_data_source_file d3dt01869e2.cif
_cod_data_source_block cyj-230908_auto
_cod_database_code 7714003
_olex2_refinement_description
;
1. Fixed Uiso
 At 1.2 times of:
  All C(H) groups
 At 1.5 times of:
  All O(H) groups
2. Restrained distances
 O3-H3a
 0.82 with sigma of 0.01
3. Uiso/Uaniso restraints and constraints
: with sigma of 0.01 and sigma for terminal atoms of 0.02
: with sigma of 0.01 and sigma for terminal atoms of 0.02
: with sigma of 0.01 and sigma for terminal atoms of 0.02
: with sigma of 0.01 and sigma for terminal atoms of 0.02
: with sigma of 0.01 and sigma for terminal atoms of 0.02
: with sigma of 0.01 and sigma for terminal atoms of 0.02
: with sigma of 0.01 and sigma for terminal atoms of 0.02
4. Rigid body (RIGU) restrains
 with sigma for 1-2 distances of 0.004 and sigma for 1-3 distances of 0.004
 with sigma for 1-2 distances of 0.004 and sigma for 1-3 distances of 0.004
5. Others
 Fixed Sof: H23a(0.45) H23b(0.45) H23c(0.45) H25a(0.5) H25b(0.5) H25c(0.5)
 H23a(0.5) H23b(0.5) H23c(0.5)
6.a Aromatic/amide H refined with riding coordinates:
 C1(H1), C2(H2), C3(H3), C7(H7), C8(H8), C10(H10), C15(H15), C16(H16), C18(H18)
6.b Idealised tetrahedral OH refined as rotating group:
 O6(H6)
;
_smtbx_masks_special_details
;
A solvent mask was calculated and 176 electrons were 
found in a volume of 1104\%A^3^ in 1 void per unit cell. 
This is consistent with the presence of 1[C2H3N] per Formula Unit 
which account for 176 electrons per unit cell.
;
_smtbx_masks_void_probe_radius 1.2
_smtbx_masks_void_truncation_radius 1.2
_olex2_submission_special_instructions 'No special instructions were received'
_oxdiff_exptl_absorpt_empirical_details
;
Empirical correction (ABSPACK) includes:
- Absorption correction using spherical harmonics
- Frame scaling
;

loop_
_space_group_symop_id
_space_group_symop_operation_xyz
1 x,y,z
2 x+1/2,-y+1/2,-z
3 -x,y,-z+1/2
4 -x+1/2,-y+1/2,z+1/2
5 -x,-y,-z
6 -x-1/2,y-1/2,z
7 x,-y,z-1/2
8 x-1/2,y-1/2,-z-1/2

loop_
_atom_site_label
_atom_site_type_symbol
_atom_site_fract_x
_atom_site_fract_y
_atom_site_fract_z
_atom_site_U_iso_or_equiv
_atom_site_adp_type
_atom_site_occupancy
_atom_site_refinement_flags_posn
C1 C 0.7571(4) 0.8706(2) 0.5906(3) 0.0698(14) Uani 1.000000 .
H1 H 0.7587(4) 0.9140(2) 0.5931(3) 0.0837(17) Uiso 1.000000 R
C2 C 0.8406(4) 0.8386(2) 0.5617(3) 0.0661(14) Uani 1.000000 .
H2 H 0.8986(4) 0.8596(2) 0.5446(3) 0.0794(16) Uiso 1.000000 R
C3 C 0.6720(3) 0.8392(2) 0.6157(3) 0.0574(12) Uani 1.000000 .
H3 H 0.6149(3) 0.8601(2) 0.6346(3) 0.0689(14) Uiso 1.000000 R
C4 C 0.6759(3) 0.7755(2) 0.6114(2) 0.0414(10) Uani 1.000000 .
C5 C 0.8346(3) 0.77535(19) 0.5591(2) 0.0435(10) Uani 1.000000 .
C6 C 0.9053(3) 0.67734(19) 0.5290(2) 0.0398(10) Uani 1.000000 .
C7 C 0.9012(3) 0.6472(2) 0.4545(2) 0.0441(10) Uani 1.000000 .
H7 H 0.9044(3) 0.6698(2) 0.4065(2) 0.0529(12) Uiso 1.000000 R
C8 C 0.9001(3) 0.6434(2) 0.6014(2) 0.0424(10) Uani 1.000000 .
H8 H 0.9023(3) 0.6640(2) 0.6510(2) 0.0509(12) Uiso 1.000000 R
C9 C 0.8917(3) 0.57933(19) 0.5984(2) 0.0384(9) Uani 1.000000 .
C10 C 0.8876(3) 0.5479(2) 0.5250(2) 0.0400(10) Uani 1.000000 .
H10 H 0.8819(3) 0.5046(2) 0.5238(2) 0.0480(12) Uiso 1.000000 R
C11 C 0.8921(3) 0.5818(2) 0.4535(2) 0.0407(10) Uani 1.000000 .
C12 C 0.8845(3) 0.5480(2) 0.3741(2) 0.0475(11) Uani 1.000000 .
C13 C 0.8843(3) 0.5429(2) 0.6746(2) 0.0405(10) Uani 1.000000 .
C14 C 0.6039(3) 0.67629(18) 0.6343(2) 0.0366(9) Uani 1.000000 .
C15 C 0.6133(3) 0.64553(19) 0.7071(2) 0.0382(9) Uani 1.000000 .
H15 H 0.6143(3) 0.66791(19) 0.7554(2) 0.0459(11) Uiso 1.000000 R
C16 C 0.6029(3) 0.64430(19) 0.5613(2) 0.0403(10) Uani 1.000000 .
H16 H 0.5958(3) 0.66559(19) 0.5125(2) 0.0483(12) Uiso 1.000000 R
C17 C 0.6213(2) 0.58085(19) 0.7079(2) 0.0349(9) Uani 1.000000 .
C18 C 0.6205(3) 0.54825(19) 0.6357(2) 0.0368(9) Uani 1.000000 .
H18 H 0.6253(3) 0.50487(19) 0.6360(2) 0.0441(11) Uiso 1.000000 R
C19 C 0.6126(3) 0.57998(19) 0.5628(2) 0.0366(9) Uani 1.000000 .
C20 C 0.6289(3) 0.5468(2) 0.7857(2) 0.0398(10) Uani 1.000000 .
C21 C 0.6168(3) 0.5439(2) 0.4856(2) 0.0419(10) Uani 1.000000 .
N1 N 0.7542(2) 0.74313(15) 0.58272(18) 0.0411(8) Uani 1.000000 .
O1 O 0.9155(2) 0.74165(13) 0.52950(17) 0.0528(8) Uani 1.000000 .
O2 O 0.5930(2) 0.74123(13) 0.63533(17) 0.0468(7) Uani 1.000000 .
O3 O 0.8940(3) 0.58151(17) 0.31059(19) 0.0710(10) Uani 1.000000 D
O4 O 0.8696(2) 0.49066(15) 0.37399(17) 0.0599(9) Uani 1.000000 .
O5 O 0.8853(2) 0.48518(14) 0.67410(17) 0.0585(9) Uani 1.000000 .
O6 O 0.8764(2) 0.57545(14) 0.74035(17) 0.0586(9) Uani 1.000000 .
H6 H 0.876(4) 0.55192(19) 0.7796(2) 0.0878(13) Uiso 1.000000 GR
O7 O 0.6110(3) 0.57575(15) 0.42030(18) 0.0681(10) Uani 1.000000 .
O8 O 0.6266(2) 0.48624(14) 0.48730(16) 0.0524(8) Uani 1.000000 .
O9 O 0.6348(2) 0.57895(15) 0.85067(17) 0.0535(8) Uani 1.000000 .
O10 O 0.6301(2) 0.48813(15) 0.78508(17) 0.0623(9) Uani 1.000000 .
H3a H 0.898(5) 0.560(3) 0.269(3) 0.14(3) Uiso 1.000000 D
H7a H 0.621(4) 0.552(3) 0.372(4) 0.11(2) Uiso 1.000000 .
H9 H 0.646(6) 0.552(4) 0.894(6) 0.19(4) Uiso 1.000000 .

loop_
_atom_site_aniso_label
_atom_site_aniso_U_11
_atom_site_aniso_U_22
_atom_site_aniso_U_33
_atom_site_aniso_U_12
_atom_site_aniso_U_13
_atom_site_aniso_U_23
C1 0.077(3) 0.032(3) 0.101(4) -0.006(3) 0.015(3) -0.008(3)
C2 0.065(3) 0.045(3) 0.089(4) -0.011(3) 0.012(3) 0.005(3)
C3 0.061(3) 0.039(3) 0.072(3) 0.005(2) 0.001(2) -0.011(2)
C4 0.049(2) 0.037(2) 0.038(2) -0.003(2) 0.0004(17) 0.0005(19)
C5 0.054(2) 0.033(2) 0.044(2) 0.001(2) 0.0044(18) 0.000(2)
C6 0.040(2) 0.032(2) 0.047(2) -0.0009(18) 0.0088(16) 0.0021(19)
C7 0.050(2) 0.047(3) 0.035(2) 0.008(2) 0.0109(17) 0.0072(19)
C8 0.047(2) 0.045(3) 0.035(2) -0.001(2) 0.0069(16) -0.0033(19)
C9 0.039(2) 0.039(2) 0.037(2) 0.0020(19) 0.0036(15) 0.0064(19)
C10 0.044(2) 0.037(3) 0.039(2) 0.0042(18) 0.0028(16) -0.0005(19)
C11 0.040(2) 0.046(3) 0.035(2) 0.0094(19) 0.0079(16) 0.0046(19)
C12 0.054(2) 0.055(3) 0.033(2) 0.010(2) 0.0051(17) 0.007(2)
C13 0.044(2) 0.042(3) 0.035(2) 0.002(2) -0.0001(16) 0.004(2)
C14 0.039(2) 0.034(2) 0.037(2) -0.0003(18) 0.0087(15) 0.0002(18)
C15 0.041(2) 0.044(3) 0.0294(19) -0.0065(19) 0.0074(15) -0.0080(18)
C16 0.048(2) 0.042(3) 0.031(2) -0.0015(19) 0.0048(15) 0.0099(19)
C17 0.0357(19) 0.041(2) 0.0276(18) -0.0036(18) 0.0056(14) 0.0003(18)
C18 0.039(2) 0.037(2) 0.033(2) 0.0013(18) 0.0045(15) 0.0047(18)
C19 0.042(2) 0.039(2) 0.0297(19) -0.0062(18) 0.0045(15) 0.0042(18)
C20 0.043(2) 0.041(3) 0.035(2) -0.0014(19) 0.0029(16) -0.001(2)
C21 0.054(2) 0.044(3) 0.028(2) -0.002(2) 0.0014(16) 0.007(2)
N1 0.0529(19) 0.0340(19) 0.0363(16) -0.0007(17) 0.0029(15) -0.0014(15)
O1 0.0623(18) 0.0364(18) 0.0597(18) -0.0042(15) 0.0206(14) 0.0014(15)
O2 0.0540(16) 0.0350(17) 0.0515(16) 0.0023(14) 0.0117(13) 0.0003(14)
O3 0.121(3) 0.061(2) 0.0315(17) 0.010(2) 0.0026(17) 0.0066(17)
O4 0.091(2) 0.049(2) 0.0402(17) -0.0108(18) 0.0032(15) -0.0045(15)
O5 0.096(2) 0.041(2) 0.0379(16) -0.0039(17) 0.0038(14) 0.0040(14)
O6 0.093(2) 0.049(2) 0.0330(15) 0.0021(18) 0.0055(15) 0.0007(15)
O7 0.129(3) 0.045(2) 0.0306(16) 0.0027(19) 0.0008(16) 0.0011(15)
O8 0.084(2) 0.0352(18) 0.0381(16) 0.0037(15) 0.0021(14) 0.0014(14)
O9 0.074(2) 0.056(2) 0.0299(15) 0.0019(16) 0.0006(13) -0.0013(15)
O10 0.105(2) 0.044(2) 0.0369(16) -0.0001(18) -0.0018(15) 0.0062(15)

loop_
_atom_type_symbol
_atom_type_scat_dispersion_real
_atom_type_scat_dispersion_imag
_atom_type_scat_Cromer_Mann_a1
_atom_type_scat_Cromer_Mann_a2
_atom_type_scat_Cromer_Mann_a3
_atom_type_scat_Cromer_Mann_a4
_atom_type_scat_Cromer_Mann_b1
_atom_type_scat_Cromer_Mann_b2
_atom_type_scat_Cromer_Mann_b3
_atom_type_scat_Cromer_Mann_b4
_atom_type_scat_Cromer_Mann_c
_atom_type_scat_source
_atom_type_scat_dispersion_source
C 0.00313 0.00162 2.31000 1.02000 1.58860 0.86500 20.84390 10.20750 0.56870 51.65120 0.21560 'International Tables Volume C Table 6.1.1.4 (pp. 500-502)' 'Brennan, Cowan, Rev. Sci. Instrum., 1992, 63, 850'
H 0.00000 0.00000 0.49300 0.32291 0.14019 0.04081 10.51090 26.12570 3.14236 57.79970 0.00304 'International Tables Volume C Table 6.1.1.4 (pp. 500-502)' 'Brennan, Cowan, Rev. Sci. Instrum., 1992, 63, 850'
N 0.00612 0.00332 12.21260 3.13220 2.01250 1.16630 0.00570 9.89330 28.99750 0.58260 -11.52900 'International Tables Volume C Table 6.1.1.4 (pp. 500-502)' 'Brennan, Cowan, Rev. Sci. Instrum., 1992, 63, 850'
O 0.01085 0.00610 3.04850 2.28680 1.54630 0.86700 13.27710 5.70110 0.32390 32.90890 0.25080 'International Tables Volume C Table 6.1.1.4 (pp. 500-502)' 'Brennan, Cowan, Rev. Sci. Instrum., 1992, 63, 850'

loop_
_geom_angle_atom_site_label_1
_geom_angle_atom_site_label_2
_geom_angle_atom_site_label_3
_geom_angle
_geom_angle_site_symmetry_1
_geom_angle_site_symmetry_3
_geom_angle_publ_flag
C2 C1 H1 119.6(3) . . ?
C3 C1 H1 119.6(3) . . ?
C3 C1 C2 120.9(5) . . ?
H2 C2 C1 121.3(3) . . ?
C5 C2 C1 117.3(4) . . ?
C5 C2 H2 121.3(3) . . ?
H3 C3 C1 121.9(3) . . ?
C4 C3 C1 116.2(4) . . ?
C4 C3 H3 121.9(3) . . ?
N1 C4 C3 124.6(4) . . ?
O2 C4 C3 119.2(4) . . ?
O2 C4 N1 116.1(4) . . ?
N1 C5 C2 123.9(4) . . ?
O1 C5 C2 119.2(4) . . ?
O1 C5 N1 116.9(4) . . ?
C8 C6 C7 120.8(4) . . ?
O1 C6 C7 118.2(4) . . ?
O1 C6 C8 121.0(4) . . ?
H7 C7 C6 120.7(2) . . ?
C11 C7 C6 118.5(4) . . ?
C11 C7 H7 120.7(2) . . ?
H8 C8 C6 120.3(2) . . ?
C9 C8 C6 119.3(4) . . ?
C9 C8 H8 120.3(2) . . ?
C10 C9 C8 121.1(4) . . ?
C13 C9 C8 119.9(4) . . ?
C13 C9 C10 118.9(4) . . ?
H10 C10 C9 120.4(2) . . ?
C11 C10 C9 119.2(4) . . ?
C11 C10 H10 120.4(2) . . ?
C10 C11 C7 120.9(4) . . ?
C12 C11 C7 119.8(4) . . ?
C12 C11 C10 119.3(4) . . ?
O3 C12 C11 116.2(4) . . ?
O4 C12 C11 119.2(4) . . ?
O4 C12 O3 124.6(4) . . ?
O5 C13 C9 121.3(4) . . ?
O6 C13 C9 115.8(4) . . ?
O6 C13 O5 123.0(4) . . ?
C16 C14 C15 121.6(4) . . ?
O2 C14 C15 118.4(3) . . ?
O2 C14 C16 120.0(3) . . ?
H15 C15 C14 120.3(2) . . ?
C17 C15 C14 119.5(3) . . ?
C17 C15 H15 120.3(2) . . ?
H16 C16 C14 120.8(2) . . ?
C19 C16 C14 118.4(3) . . ?
C19 C16 H16 120.8(2) . . ?
C18 C17 C15 119.7(3) . . ?
C20 C17 C15 120.3(3) . . ?
C20 C17 C18 120.0(4) . . ?
H18 C18 C17 119.9(2) . . ?
C19 C18 C17 120.2(4) . . ?
C19 C18 H18 119.9(2) . . ?
C18 C19 C16 120.6(3) . . ?
C21 C19 C16 120.3(3) . . ?
C21 C19 C18 119.1(4) . . ?
O9 C20 C17 117.8(4) . . ?
O10 C20 C17 119.2(3) . . ?
O10 C20 O9 123.0(4) . . ?
O7 C21 C19 116.3(4) . . ?
O8 C21 C19 120.0(3) . . ?
O8 C21 O7 123.8(4) . . ?
C5 N1 C4 117.0(4) . . ?
C6 O1 C5 116.6(3) . . ?
C14 O2 C4 116.5(3) . . ?
H3a O3 C12 113(5) . . ?
H6 O6 C13 109.5 . . ?
H7a O7 C21 114(4) . . ?
H9 O9 C20 109(5) . . ?

loop_
_geom_bond_atom_site_label_1
_geom_bond_atom_site_label_2
_geom_bond_distance
_geom_bond_site_symmetry_2
_geom_bond_publ_flag
C1 H1 0.9300 . ?
C1 C2 1.380(6) . ?
C1 C3 1.371(6) . ?
C2 H2 0.9300 . ?
C2 C5 1.355(6) . ?
C3 H3 0.9300 . ?
C3 C4 1.364(6) . ?
C4 N1 1.329(5) . ?
C4 O2 1.374(5) . ?
C5 N1 1.322(5) . ?
C5 O1 1.377(5) . ?
C6 C7 1.388(5) . ?
C6 C8 1.399(5) . ?
C6 O1 1.382(5) . ?
C7 H7 0.9300 . ?
C7 C11 1.404(6) . ?
C8 H8 0.9300 . ?
C8 C9 1.376(5) . ?
C9 C10 1.387(5) . ?
C9 C13 1.482(5) . ?
C10 H10 0.9300 . ?
C10 C11 1.387(5) . ?
C11 C12 1.498(6) . ?
C12 O3 1.276(5) . ?
C12 O4 1.243(5) . ?
C13 O5 1.236(5) . ?
C13 O6 1.293(5) . ?
C14 C15 1.375(5) . ?
C14 C16 1.386(5) . ?
C14 O2 1.397(4) . ?
C15 H15 0.9300 . ?
C15 C17 1.388(5) . ?
C16 H16 0.9300 . ?
C16 C19 1.382(5) . ?
C17 C18 1.381(5) . ?
C17 C20 1.479(5) . ?
C18 H18 0.9300 . ?
C18 C19 1.386(5) . ?
C19 C21 1.490(5) . ?
C20 O9 1.277(4) . ?
C20 O10 1.254(5) . ?
C21 O7 1.277(5) . ?
C21 O8 1.240(5) . ?
O3 H3a 0.820(10) . ?
O6 H6 0.8200 . ?
O7 H7a 0.95(6) . ?
O9 H9 0.94(9) . ?

loop_
_geom_torsion_atom_site_label_1
_geom_torsion_atom_site_label_2
_geom_torsion_atom_site_label_3
_geom_torsion_atom_site_label_4
_geom_torsion
_geom_torsion_site_symmetry_1
_geom_torsion_site_symmetry_2
_geom_torsion_site_symmetry_3
_geom_torsion_site_symmetry_4
_geom_torsion_publ_flag
C1 C2 C5 N1 -0.1(6) . . . . ?
C1 C2 C5 O1 179.0(4) . . . . ?
C1 C3 C4 N1 -2.1(5) . . . . ?
C1 C3 C4 O2 -179.7(4) . . . . ?
C2 C5 N1 C4 -0.9(5) . . . . ?
C2 C5 O1 C6 179.5(4) . . . . ?
C3 C4 N1 C5 2.1(5) . . . . ?
C3 C4 O2 C14 -176.1(4) . . . . ?
C4 N1 C5 O1 179.9(3) . . . . ?
C4 O2 C14 C15 106.4(3) . . . . ?
C4 O2 C14 C16 -75.0(3) . . . . ?
C5 O1 C6 C7 113.6(3) . . . . ?
C5 O1 C6 C8 -66.9(4) . . . . ?
C6 C7 C11 C10 -0.2(4) . . . . ?
C6 C7 C11 C12 178.3(3) . . . . ?
C6 C8 C9 C10 -0.5(4) . . . . ?
C6 C8 C9 C13 -178.9(3) . . . . ?
C7 C11 C10 C9 0.3(4) . . . . ?
C7 C11 C12 O3 4.7(4) . . . . ?
C7 C11 C12 O4 -175.2(4) . . . . ?
C8 C9 C10 C11 0.0(4) . . . . ?
C8 C9 C13 O5 -173.8(4) . . . . ?
C8 C9 C13 O6 6.5(4) . . . . ?
C9 C10 C11 C12 -178.2(3) . . . . ?
C10 C11 C12 O3 -176.7(4) . . . . ?
C10 C11 C12 O4 3.4(4) . . . . ?
C14 C15 C17 C18 0.5(4) . . . . ?
C14 C15 C17 C20 -178.5(3) . . . . ?
C14 C16 C19 C18 1.7(4) . . . . ?
C14 C16 C19 C21 -177.1(3) . . . . ?
C15 C17 C18 C19 0.6(4) . . . . ?
C15 C17 C20 O9 -4.7(4) . . . . ?
C15 C17 C20 O10 175.8(4) . . . . ?
C16 C19 C18 C17 -1.7(4) . . . . ?
C16 C19 C21 O7 0.1(4) . . . . ?
C16 C19 C21 O8 179.3(4) . . . . ?
C17 C18 C19 C21 177.2(3) . . . . ?
C18 C19 C21 O7 -178.8(3) . . . . ?
C18 C19 C21 O8 0.4(4) . . . . ?

loop_
_restr_distance_atom_site_label_1
_restr_distance_atom_site_label_2
_restr_distance_site_symmetry_2
_restr_distance_target
_restr_distance_target_weight_param
_restr_distance_diff
O3 H3a 1 0.8200 0.0100 -0.0003

loop_
_smtbx_masks_void_nr
_smtbx_masks_void_average_x
_smtbx_masks_void_average_y
_smtbx_masks_void_average_z
_smtbx_masks_void_volume
_smtbx_masks_void_count_electrons
_smtbx_masks_void_content
1 0.300 0.242 0.250 275.7 44.2 '2 MeCN'
2 -0.046 0.258 0.750 275.7 44.2 '2 MeCN'
3 0.487 0.742 0.250 275.7 44.2 '2 MeCN'
4 0.019 0.758 0.750 275.7 44.2 '2 MeCN'
